data_7213108
loop_
_publ_author_name
'Antolini, Luciano'
'Borsari, Marco'
'Goldoni, Francesca'
'Iarossi, Dario'
'Mucci, Adele'
'Schenetti, Luisa'

_publ_section_title
;
 Synthesis, structural characterization and electronic properties of
 3,3&#x2033;&#x2033;&#x2032;-bis(butylsulfanyl)-2,2&#x2032;&#x2236;5&#x2032;,2&#x2033;&#x2236;5&#x2033;,2&#x2034;&#x2236;5&#x2034;,2&#x2033;&#x2033;&#x2236;5&#x2033;&#x2033;,2&#x2034;&#x2033;-sexithiophene
;
_journal_issue 21
_journal_name_full 'Journal of the Chemical Society, Perkin Transactions 1'
_journal_page_first 3207
_journal_paper_doi 10.1039/a904313f
_journal_year 1999
_chemical_compound_source synthesis
_chemical_formula_moiety 'C32 H30 S8'
_chemical_formula_sum 'C32 H30 S8'
_chemical_formula_weight 671.04
_chemical_melting_point 386.0(10)
_chemical_name_systematic
; 

 3,3'''''-bis(butylthio)-2,2':5,,2'':5'',2''':5''',2'''':5'''',2'''''-

 -sexithiophene

;
_space_group_IT_number 14
_symmetry_cell_setting monoclinic
_symmetry_space_group_name_Hall '-P 2yab'
_symmetry_space_group_name_H-M 'P 1 21/a 1'
_atom_sites_solution_hydrogens geom
_atom_sites_solution_primary direct
_atom_sites_solution_secondary difmap
_audit_creation_method SHELXL
_cell_angle_alpha 90.00(2)
_cell_angle_beta 91.76(2)
_cell_angle_gamma 90.00(2)
_cell_formula_units_Z 2
_cell_length_a 13.684(2)
_cell_length_b 5.8270(10)
_cell_length_c 20.132(3)
_cell_measurement_reflns_used 30
_cell_measurement_temperature 293(2)
_cell_measurement_theta_max 16
_cell_measurement_theta_min 5
_cell_volume 1604.5(4)
_computing_cell_refinement 'Siemens XSCANS'
_computing_data_collection 'Siemens XSCANS'
_computing_data_reduction 'Siemens XSCANS'
_computing_molecular_graphics 'ORTEP (Johnson, 1965)'
_computing_structure_refinement 'SHELXL-93 (Sheldrick, 1993)'
_computing_structure_solution 'SHELXS-86 (Sheldrick, 1990)'
_diffrn_ambient_temperature 293(2)
_diffrn_measurement_device 'Siemens P4RA-M18X diffractometer'
_diffrn_measurement_method 'theta-two(theta) scan'
_diffrn_radiation_monochromator graphite
_diffrn_radiation_source 'rotating anode : 52 KV, 120 mA'
_diffrn_radiation_type MoK\a
_diffrn_radiation_wavelength 0.71069
_diffrn_reflns_av_R_equivalents 0.0327
_diffrn_reflns_av_sigmaI/netI 0.0539
_diffrn_reflns_limit_h_max 16
_diffrn_reflns_limit_h_min -16
_diffrn_reflns_limit_k_max 7
_diffrn_reflns_limit_k_min -1
_diffrn_reflns_limit_l_max 24
_diffrn_reflns_limit_l_min -1
_diffrn_reflns_number 4116
_diffrn_reflns_theta_max 25.97
_diffrn_reflns_theta_min 2.02
_diffrn_standards_decay_% -1.2
_diffrn_standards_interval_count 200
_diffrn_standards_number 3
_exptl_absorpt_coefficient_mu 0.579
_exptl_absorpt_correction_T_max 1.0000
_exptl_absorpt_correction_T_min 0.7766
_exptl_absorpt_correction_type 'based on empirical psi scan'
_exptl_crystal_colour orange
_exptl_crystal_density_diffrn 1.389
_exptl_crystal_description 'tranparent prisms'
_exptl_crystal_F_000 700
_exptl_crystal_size_max 0.28
_exptl_crystal_size_mid 0.20
_exptl_crystal_size_min 0.15
_refine_diff_density_max 0.407
_refine_diff_density_min -0.321
_refine_diff_density_rms 0.070
_refine_ls_extinction_method none
_refine_ls_goodness_of_fit_all 0.979
_refine_ls_goodness_of_fit_obs 1.152
_refine_ls_matrix_type full
_refine_ls_number_parameters 181
_refine_ls_number_reflns 3140
_refine_ls_number_restraints 0
_refine_ls_restrained_S_all 0.979
_refine_ls_restrained_S_obs 1.152
_refine_ls_R_factor_all 0.1109
_refine_ls_R_factor_obs 0.0540
_refine_ls_shift/esd_max 0.000
_refine_ls_shift/esd_mean 0.000
_refine_ls_structure_factor_coef Fsqd
_refine_ls_weighting_details 'w=1/[\s^2^(Fo^2^)+(0.1044P)^2^+0.0000P] where P=(Fo^2^+2Fc^2^)/3'
_refine_ls_weighting_scheme calc
_refine_ls_wR_factor_all 0.1759
_refine_ls_wR_factor_obs 0.1482
_reflns_number_observed 1677
_reflns_number_total 3140
_reflns_observed_criterion >2sigma(I)
_cod_data_source_file 904313fsup1.cif
_cod_data_source_block compound1
_cod_depositor_comments
;
The following automatic conversions were performed:

'_chemical_melting_point' value '385-387' was changed to '386.0(10)'
- the average value was taken and precision was
estimated.

'_symmetry_cell_setting' value 'Monoclinic' changed to
'monoclinic' according to
/home/saulius/struct/CIF-dictionaries/cif_core.dic dictionary named
'cif_core.dic' version 2.4.2 from 2011-04-26.

Automatic conversion script
Id: cif_fix_values 1891 2012-01-12 08:04:46Z andrius 

The following automatic conversions were performed:

'_refine_ls_weighting_scheme' value 'calc
w=1/[\s^2^(Fo^2^)+(0.1044P)^2^+0.0000P] where P=(Fo^2^+2Fc^2^)/3' was
changed to 'calc'. New tag '_refine_ls_weighting_details' was
created. The value of the new tag was set to
'w=1/[\s^2^(Fo^2^)+(0.1044P)^2^+0.0000P] where P=(Fo^2^+2Fc^2^)/3'.

Automatic conversion script
Id: cif_fix_values 3143 2015-03-26 13:38:13Z robertas 
;
_cod_original_sg_symbol_H-M P2(1)/a
_cod_database_code 7213108

loop_
_symmetry_equiv_pos_as_xyz
'x, y, z'
'-x+1/2, y+1/2, -z'
'-x, -y, -z'
'x-1/2, -y-1/2, z'

loop_
_atom_site_aniso_label
_atom_site_aniso_U_11
_atom_site_aniso_U_22
_atom_site_aniso_U_33
_atom_site_aniso_U_23
_atom_site_aniso_U_13
_atom_site_aniso_U_12
S1A 0.0562(6) 0.0880(9) 0.0980(9) -0.0090(7) 0.0017(6) 0.0141(6)
C2A 0.050(2) 0.059(2) 0.061(2) -0.006(2) 0.000(2) 0.000(2)
C3A 0.064(3) 0.073(3) 0.079(3) -0.007(2) 0.011(2) 0.000(2)
C4A 0.077(3) 0.101(4) 0.110(4) 0.001(3) 0.032(3) -0.013(3)
C5A 0.056(3) 0.116(5) 0.123(4) -0.018(4) 0.019(3) 0.003(3)
S2A 0.0939(9) 0.0873(10) 0.1123(11) 0.0363(8) 0.0353(8) 0.0170(7)
C6A 0.119(4) 0.094(4) 0.086(4) 0.013(3) 0.019(3) -0.012(4)
C7A 0.154(6) 0.129(6) 0.110(5) 0.058(4) 0.027(4) -0.006(5)
C8A 0.256(11) 0.177(10) 0.161(8) 0.016(7) 0.035(8) -0.009(9)
C9A 0.289(13) 0.124(8) 0.344(15) 0.018(9) -0.173(12) 0.047(9)
S1B 0.0594(6) 0.0456(6) 0.0824(7) 0.0122(5) 0.0170(5) 0.0060(4)
C2B 0.050(2) 0.051(2) 0.059(2) -0.008(2) -0.004(2) -0.001(2)
C3B 0.063(2) 0.049(2) 0.079(3) 0.001(2) -0.001(2) 0.010(2)
C4B 0.066(2) 0.050(2) 0.074(3) 0.011(2) 0.005(2) 0.005(2)
C5B 0.050(2) 0.047(2) 0.061(2) 0.003(2) 0.000(2) -0.001(2)
S1C 0.0640(6) 0.0391(5) 0.0684(6) 0.0079(5) 0.0105(5) 0.0032(4)
C2C 0.054(2) 0.042(2) 0.056(2) 0.003(2) 0.003(2) -0.004(2)
C3C 0.068(2) 0.043(2) 0.076(3) 0.016(2) 0.014(2) -0.002(2)
C4C 0.063(2) 0.040(2) 0.075(3) 0.009(2) 0.007(2) 0.004(2)
C5C 0.050(2) 0.041(2) 0.057(2) -0.002(2) 0.003(2) -0.001(2)

loop_
_atom_site_label
_atom_site_type_symbol
_atom_site_fract_x
_atom_site_fract_y
_atom_site_fract_z
_atom_site_U_iso_or_equiv
_atom_site_thermal_displace_type
_atom_site_occupancy
_atom_site_calc_flag
_atom_site_refinement_flags
S1A S 0.60649(8) -0.1910(2) 0.27476(7) 0.0807(4) Uani 1 d .
C2A C 0.5038(3) -0.0217(7) 0.2651(2) 0.0569(10) Uani 1 d .
C3A C 0.5175(3) 0.1442(8) 0.2185(2) 0.0718(12) Uani 1 d .
C4A C 0.6130(4) 0.1299(10) 0.1912(3) 0.095(2) Uani 1 d .
H4A H 0.6359(4) 0.2291(10) 0.1590(3) 0.114 Uiso 1 calc R
C5A C 0.6655(3) -0.0438(11) 0.2178(3) 0.098(2) Uani 1 d .
H5A H 0.7288(3) -0.0783(11) 0.2055(3) 0.117 Uiso 1 calc R
S2A S 0.42663(10) 0.3431(2) 0.19529(7) 0.0972(5) Uani 1 d .
C6A C 0.4768(4) 0.5031(11) 0.1286(2) 0.099(2) Uani 1 d .
H6A1 H 0.5347(4) 0.5858(11) 0.1439(2) 0.119 Uiso 1 calc R
H6A2 H 0.4946(4) 0.4011(11) 0.0929(2) 0.119 Uiso 1 calc R
C7A C 0.3955(5) 0.6752(12) 0.1038(3) 0.131(2) Uani 1 d .
H7A1 H 0.3376(5) 0.5883(12) 0.0906(3) 0.157 Uiso 1 calc R
H7A2 H 0.3783(5) 0.7729(12) 0.1407(3) 0.157 Uiso 1 calc R
C8A C 0.4218(8) 0.8162(18) 0.0500(5) 0.197(4) Uani 1 d .
H8A1 H 0.4384(8) 0.7222(18) 0.0123(5) 0.237 Uiso 1 calc R
H8A2 H 0.4782(8) 0.9090(18) 0.0626(5) 0.237 Uiso 1 calc R
C9A C 0.3334(8) 0.9729(18) 0.0314(6) 0.256(7) Uani 1 d .
H9A1 H 0.3499(8) 1.0702(18) -0.0050(6) 0.307 Uiso 1 calc R
H9A2 H 0.3177(8) 1.0658(18) 0.0690(6) 0.307 Uiso 1 calc R
H9A3 H 0.2781(8) 0.8796(18) 0.0188(6) 0.307 Uiso 1 calc R
S1B S 0.32862(7) 0.1259(2) 0.31965(6) 0.0621(3) Uani 1 d .
C2B C 0.4224(2) -0.0667(7) 0.3078(2) 0.0534(9) Uani 1 d .
C3B C 0.4120(3) -0.2520(7) 0.3472(2) 0.0635(10) Uani 1 d .
H3B H 0.4553(3) -0.3751(7) 0.3479(2) 0.076 Uiso 1 calc R
C4B C 0.3299(3) -0.2415(7) 0.3870(2) 0.0632(10) Uani 1 d .
H4B H 0.3131(3) -0.3578(7) 0.4161(2) 0.076 Uiso 1 calc R
C5B C 0.2774(3) -0.0461(7) 0.3789(2) 0.0527(9) Uani 1 d .
S1C S 0.13377(7) -0.1598(2) 0.46596(5) 0.0570(3) Uani 1 d .
C2C C 0.1885(3) 0.0234(6) 0.4103(2) 0.0509(9) Uani 1 d .
C3C C 0.1345(3) 0.2169(7) 0.4023(2) 0.0623(10) Uani 1 d .
H3C H 0.1520(3) 0.3359(7) 0.3743(2) 0.075 Uiso 1 calc R
C4C C 0.0502(3) 0.2218(7) 0.4400(2) 0.0591(10) Uani 1 d .
H4C H 0.0064(3) 0.3439(7) 0.4394(2) 0.071 Uiso 1 calc R
C5C C 0.0386(2) 0.0297(6) 0.4776(2) 0.0494(9) Uani 1 d .

loop_
_atom_type_symbol
_atom_type_description
_atom_type_scat_dispersion_real
_atom_type_scat_dispersion_imag
_atom_type_scat_source
S S 0.1246 0.1234 'International Tables Vol C Tables 4.2.6.8 and 6.1.1.4'
C C 0.0033 0.0016 'International Tables Vol C Tables 4.2.6.8 and 6.1.1.4'
H H 0.0000 0.0000 'International Tables Vol C Tables 4.2.6.8 and 6.1.1.4'

loop_
_geom_angle_atom_site_label_1
_geom_angle_atom_site_label_2
_geom_angle_atom_site_label_3
_geom_angle
_geom_angle_site_symmetry_1
_geom_angle_site_symmetry_3
C5A S1A C2A 92.2(2) . .
C3A C2A C2B 131.3(4) . .
C3A C2A S1A 110.8(3) . .
C2B C2A S1A 117.9(3) . .
C2A C3A C4A 111.5(4) . .
C2A C3A S2A 122.7(3) . .
C4A C3A S2A 125.7(4) . .
C5A C4A C3A 112.0(5) . .
C4A C5A S1A 113.5(4) . .
C3A S2A C6A 105.0(2) . .
C7A C6A S2A 106.7(4) . .
C8A C7A C6A 114.9(7) . .
C7A C8A C9A 108.2(9) . .
C5B S1B C2B 92.1(2) . .
C3B C2B C2A 126.1(4) . .
C3B C2B S1B 110.3(3) . .
C2A C2B S1B 123.4(3) . .
C2B C3B C4B 113.7(4) . .
C5B C4B C3B 113.6(4) . .
C4B C5B C2C 129.3(4) . .
C4B C5B S1B 110.3(3) . .
C2C C5B S1B 120.4(3) . .
C5C S1C C2C 92.1(2) . .
C3C C2C C5B 130.1(3) . .
C3C C2C S1C 110.2(3) . .
C5B C2C S1C 119.7(3) . .
C2C C3C C4C 114.1(3) . .
C5C C4C C3C 113.3(3) . .
C4C C5C C5C 129.8(4) . 3_556
C4C C5C S1C 110.4(3) . .
C5C C5C S1C 119.8(4) 3_556 .

loop_
_geom_bond_atom_site_label_1
_geom_bond_atom_site_label_2
_geom_bond_distance
_geom_bond_site_symmetry_2
S1A C5A 1.662(6) .
S1A C2A 1.723(4) .
C2A C3A 1.364(6) .
C2A C2B 1.451(5) .
C3A C4A 1.436(6) .
C3A S2A 1.752(5) .
C4A C5A 1.342(7) .
S2A C6A 1.789(5) .
C6A C7A 1.568(8) .
C7A C8A 1.414(9) .
C8A C9A 1.551(12) .
S1B C5B 1.723(4) .
S1B C2B 1.727(4) .
C2B C3B 1.350(6) .
C3B C4B 1.400(6) .
C4B C5B 1.354(5) .
C5B C2C 1.446(5) .
S1C C5C 1.729(4) .
S1C C2C 1.734(4) .
C2C C3C 1.354(5) .
C3C C4C 1.401(5) .
C4C C5C 1.363(5) .
C5C C5C 1.453(6) 3_556

loop_
_geom_torsion_atom_site_label_1
_geom_torsion_atom_site_label_2
_geom_torsion_atom_site_label_3
_geom_torsion_atom_site_label_4
_geom_torsion
_geom_torsion_site_symmetry_4
C5A S1A C2A C3A -0.2(4) .
C5A S1A C2A C2B -177.1(3) .
C2B C2A C3A C4A 176.3(4) .
S1A C2A C3A C4A -0.1(5) .
C2B C2A C3A S2A -4.8(7) .
S1A C2A C3A S2A 178.8(2) .
C2A C3A C4A C5A 0.4(6) .
S2A C3A C4A C5A -178.4(4) .
C3A C4A C5A S1A -0.6(6) .
C2A S1A C5A C4A 0.4(5) .
C2A C3A S2A C6A -175.0(4) .
C4A C3A S2A C6A 3.7(5) .
C3A S2A C6A C7A 177.2(4) .
S2A C6A C7A C8A -179.3(6) .
C6A C7A C8A C9A 179.4(7) .
C3A C2A C2B C3B 172.1(4) .
S1A C2A C2B C3B -11.7(5) .
C3A C2A C2B S1B -13.0(6) .
S1A C2A C2B S1B 163.2(2) .
C5B S1B C2B C3B 0.8(3) .
C5B S1B C2B C2A -174.8(3) .
C2A C2B C3B C4B 175.3(4) .
S1B C2B C3B C4B -0.2(5) .
C2B C3B C4B C5B -0.8(5) .
C3B C4B C5B C2C 179.1(4) .
C3B C4B C5B S1B 1.4(5) .
C2B S1B C5B C4B -1.3(3) .
C2B S1B C5B C2C -179.2(3) .
C4B C5B C2C C3C -179.3(4) .
S1B C5B C2C C3C -1.8(6) .
C4B C5B C2C S1C -1.5(6) .
S1B C5B C2C S1C 176.0(2) .
C5C S1C C2C C3C -0.1(3) .
C5C S1C C2C C5B -178.3(3) .
C5B C2C C3C C4C 178.0(4) .
S1C C2C C3C C4C 0.1(4) .
C2C C3C C4C C5C 0.0(5) .
C3C C4C C5C C5C -179.7(5) 3_556
C3C C4C C5C S1C 0.0(4) .
C2C S1C C5C C4C 0.1(3) .
C2C S1C C5C C5C 179.8(4) 3_556
